data_7058973
loop_
_publ_author_name
'Br\"ullingen, Eric'
'Neud\"orfl, J\"org-Martin'
'Goldfuss, Bernd'

_publ_section_title
;
 Ligand's electronegativity controls the sense of enantioselectivity in
 BIFOP-X palladium-catalyzed allylic alkylations
;
_journal_issue 39
_journal_name_full 'New Journal of Chemistry'
_journal_page_first 15743
_journal_paper_doi 10.1039/C9NJ02798J
_journal_volume 43
_journal_year 2019
_chemical_absolute_configuration syn
_chemical_formula_moiety 'C38 H52 N O2 P'
_chemical_formula_sum 'C38 H52 N O2 P'
_chemical_formula_weight 585.77
_space_group_crystal_system orthorhombic
_space_group_IT_number 19
_space_group_name_Hall 'P 2ac 2ab'
_space_group_name_H-M_alt 'P 21 21 21'
_atom_sites_solution_hydrogens mixed
_audit_creation_method SHELXL-2014/7
_audit_update_record
;
2018-12-20 deposited with the CCDC.	2019-09-09 downloaded from the CCDC.
;
_cell_angle_alpha 90
_cell_angle_beta 90
_cell_angle_gamma 90
_cell_formula_units_Z 4
_cell_length_a 11.8372(4)
_cell_length_b 15.9591(5)
_cell_length_c 16.7437(5)
_cell_measurement_reflns_used 22938
_cell_measurement_temperature 100(2)
_cell_measurement_theta_max 72.263
_cell_measurement_theta_min 4.651
_cell_volume 3163.07(17)
_computing_cell_refinement 'Bruker APEX 3'
_computing_data_collection 'Bruker APEX 3'
_computing_data_reduction 'Bruker APEX 3'
_computing_molecular_graphics 'SCHAKAL99 (E. Keller 1999)'
_computing_publication_material 'PLATON (A. L. Spek 1980-2015)'
_computing_structure_refinement
;
SHELXL-2014/7 (Sheldrick, 2014)
SHELXLE (C. B. Huebschle 2016)'
;
_computing_structure_solution 'SHELXT  (Sheldrick, 2015)'
_diffrn_ambient_temperature 100(2)
_diffrn_measured_fraction_theta_full 0.997
_diffrn_measured_fraction_theta_max 0.995
_diffrn_measurement_device_type 'Bruker D8 Venture'
_diffrn_measurement_method 'phi / omega scans'
_diffrn_radiation_type CuK\a
_diffrn_radiation_wavelength 1.54178
_diffrn_reflns_av_R_equivalents 0.0538
_diffrn_reflns_av_unetI/netI 0.0445
_diffrn_reflns_Laue_measured_fraction_full 0.997
_diffrn_reflns_Laue_measured_fraction_max 0.995
_diffrn_reflns_limit_h_max 14
_diffrn_reflns_limit_h_min -14
_diffrn_reflns_limit_k_max 19
_diffrn_reflns_limit_k_min -19
_diffrn_reflns_limit_l_max 20
_diffrn_reflns_limit_l_min -20
_diffrn_reflns_number 22938
_diffrn_reflns_point_group_measured_fraction_full 0.992
_diffrn_reflns_point_group_measured_fraction_max 0.987
_diffrn_reflns_theta_full 67.679
_diffrn_reflns_theta_max 72.263
_diffrn_reflns_theta_min 4.651
_diffrn_source 'micro focus'
_exptl_absorpt_coefficient_mu 1.026
_exptl_absorpt_correction_T_max 0.7536
_exptl_absorpt_correction_T_min 0.5789
_exptl_absorpt_correction_type multi-scan
_exptl_absorpt_process_details 'Bruker SADABS'
_exptl_crystal_colour colourless
_exptl_crystal_density_diffrn 1.230
_exptl_crystal_description prism
_exptl_crystal_F_000 1272
_exptl_crystal_size_max 0.300
_exptl_crystal_size_mid 0.300
_exptl_crystal_size_min 0.200
_refine_diff_density_max 0.402
_refine_diff_density_min -0.356
_refine_diff_density_rms 0.047
_refine_ls_abs_structure_details
;
 Flack x determined using 2531 quotients [(I+)-(I-)]/[(I+)+(I-)]
 (Parsons, Flack and Wagner, Acta Cryst. B69 (2013) 249-259).
;
_refine_ls_abs_structure_Flack 0.110(8)
_refine_ls_extinction_method none
_refine_ls_goodness_of_fit_ref 1.043
_refine_ls_hydrogen_treatment mixed
_refine_ls_matrix_type full
_refine_ls_number_parameters 579
_refine_ls_number_reflns 6173
_refine_ls_number_restraints 0
_refine_ls_restrained_S_all 1.043
_refine_ls_R_factor_all 0.0387
_refine_ls_R_factor_gt 0.0375
_refine_ls_shift/su_max 0.001
_refine_ls_shift/su_mean 0.000
_refine_ls_structure_factor_coef Fsqd
_refine_ls_weighting_details 'w=1/[\s^2^(Fo^2^)+(0.0513P)^2^+1.0816P] where P=(Fo^2^+2Fc^2^)/3'
_refine_ls_weighting_scheme calc
_refine_ls_wR_factor_gt 0.0956
_refine_ls_wR_factor_ref 0.0969
_reflns_Friedel_coverage 0.770
_reflns_Friedel_fraction_full 0.986
_reflns_Friedel_fraction_max 0.977
_reflns_number_gt 6002
_reflns_number_total 6173
_reflns_threshold_expression 'I > 2\s(I)'
_cod_data_source_file c9nj02798j2.cif
_cod_data_source_block eb144c
_cod_database_code 7058973
_shelx_shelxl_version_number 2014/7
_shelx_space_group_comment
;
The symmetry employed for this shelxl refinement is uniquely defined
by the following loop, which should always be used as a source of
symmetry information in preference to the above space-group names.
They are only intended as comments.
;
_shelx_estimated_absorpt_t_min 0.748
_shelx_estimated_absorpt_t_max 0.821

loop_
_space_group_symop_operation_xyz
'x, y, z'
'-x+1/2, -y, z+1/2'
'x+1/2, -y+1/2, -z'
'-x, y+1/2, -z+1/2'

loop_
_atom_site_label
_atom_site_type_symbol
_atom_site_fract_x
_atom_site_fract_y
_atom_site_fract_z
_atom_site_U_iso_or_equiv
_atom_site_adp_type
_atom_site_occupancy
_atom_site_site_symmetry_order
_atom_site_calc_flag
_atom_site_refinement_flags_posn
_atom_site_refinement_flags_adp
P1 P 0.05267(5) 0.03064(4) 0.63747(4) 0.01351(15) Uani 1 1 d . .
O1 O -0.01861(15) -0.01404(12) 0.69514(11) 0.0209(4) Uani 1 1 d . .
O2 O 0.14283(14) 0.09097(11) 0.67626(11) 0.0181(4) Uani 1 1 d . .
N1 N 0.12884(18) -0.03445(15) 0.58377(13) 0.0184(4) Uani 1 1 d . .
C1 C 0.1347(2) 0.17501(16) 0.70848(15) 0.0142(5) Uani 1 1 d . .
C2 C 0.03580(19) 0.22171(16) 0.66954(14) 0.0136(5) Uani 1 1 d . .
C3 C -0.02819(19) 0.19088(16) 0.60458(15) 0.0143(5) Uani 1 1 d . .
C4 C -0.01617(19) 0.10319(16) 0.56667(14) 0.0145(5) Uani 1 1 d . .
C5 C -0.1260(2) 0.06080(16) 0.53469(15) 0.0152(5) Uani 1 1 d . .
C6 C -0.2336(2) 0.06115(16) 0.56368(15) 0.0154(5) Uani 1 1 d . .
C7 C -0.3287(2) 0.00402(16) 0.52692(16) 0.0185(5) Uani 1 1 d . .
C8 C -0.4383(2) 0.03581(19) 0.56670(18) 0.0232(6) Uani 1 1 d . .
C9 C -0.3901(2) 0.03830(17) 0.65050(18) 0.0225(6) Uani 1 1 d . .
C10 C -0.28931(19) 0.09969(16) 0.63933(16) 0.0177(5) Uani 1 1 d . .
C11 C -0.2210(2) 0.1054(2) 0.71692(17) 0.0257(6) Uani 1 1 d . .
C12 C -0.3396(2) 0.18799(17) 0.62340(19) 0.0227(6) Uani 1 1 d . .
C13 C -0.3473(3) -0.05246(19) 0.66060(19) 0.0301(7) Uani 1 1 d . .
H13A H -0.4076 -0.0893 0.6818 0.036 Uiso 1 1 calc R U
H13B H -0.2814 -0.0547 0.6970 0.036 Uiso 1 1 calc R U
C14 C -0.3136(3) -0.07857(17) 0.57428(18) 0.0256(6) Uani 1 1 d . .
C15 C -0.3449(2) -0.00312(18) 0.43629(18) 0.0237(6) Uani 1 1 d . .
C16 C -0.1026(2) 0.00639(18) 0.46562(17) 0.0208(5) Uani 1 1 d . .
C17 C -0.0163(2) 0.0165(2) 0.41452(16) 0.0252(6) Uani 1 1 d . .
C18 C 0.0664(2) 0.08200(18) 0.42784(16) 0.0224(6) Uani 1 1 d . .
C19 C 0.0687(2) 0.12059(16) 0.49858(15) 0.0170(5) Uani 1 1 d . .
C20 C -0.0993(2) 0.24638(17) 0.56320(16) 0.0173(5) Uani 1 1 d . .
C21 C -0.1155(2) 0.32794(17) 0.58831(16) 0.0192(5) Uani 1 1 d . .
C22 C -0.0641(2) 0.35564(17) 0.65787(16) 0.0184(5) Uani 1 1 d . .
C23 C 0.0104(2) 0.30239(16) 0.69733(15) 0.0166(5) Uani 1 1 d . .
C24 C 0.1314(2) 0.17014(17) 0.80298(15) 0.0173(5) Uani 1 1 d . .
C25 C 0.2069(2) 0.24457(17) 0.82793(16) 0.0201(5) Uani 1 1 d . .
C26 C 0.3089(2) 0.21823(18) 0.77700(17) 0.0219(6) Uani 1 1 d . .
C27 C 0.2574(2) 0.21555(17) 0.69157(16) 0.0176(5) Uani 1 1 d . .
C28 C 0.2546(2) 0.30439(18) 0.65688(18) 0.0225(6) Uani 1 1 d . .
C29 C 0.3281(2) 0.16365(19) 0.63311(18) 0.0236(6) Uani 1 1 d . .
C30 C 0.3306(3) 0.1300(2) 0.81022(18) 0.0273(6) Uani 1 1 d . .
C31 C 0.2101(3) 0.09741(18) 0.82874(17) 0.0239(6) Uani 1 1 d . .
C32 C 0.0152(2) 0.1643(2) 0.84020(16) 0.0242(6) Uani 1 1 d . .
C33 C 0.1813(2) -0.11021(16) 0.61868(15) 0.0163(5) Uani 1 1 d . .
C34 C 0.2852(2) -0.08949(18) 0.66922(18) 0.0223(6) Uani 1 1 d . .
C35 C 0.3425(3) -0.1694(2) 0.70023(19) 0.0274(6) Uani 1 1 d . .
C36 C 0.3758(2) -0.22683(19) 0.6316(2) 0.0272(6) Uani 1 1 d . .
C37 C 0.2729(3) -0.24894(19) 0.58155(19) 0.0274(6) Uani 1 1 d . .
C38 C 0.2122(3) -0.1703(2) 0.55126(18) 0.0276(6) Uani 1 1 d . .
H1 H 0.339(3) 0.106(2) 0.653(2) 0.026(8) Uiso 1 1 d . .
H2 H 0.338(3) -0.062(2) 0.637(2) 0.018(7) Uiso 1 1 d . .
H3 H -0.168(3) 0.364(2) 0.560(2) 0.027(9) Uiso 1 1 d . .
H4 H -0.311(3) -0.053(2) 0.413(2) 0.018(8) Uiso 1 1 d . .
H5 H 0.175(3) 0.303(2) 0.814(2) 0.023(8) Uiso 1 1 d . .
H6 H 0.024(3) 0.1661(19) 0.900(2) 0.016(7) Uiso 1 1 d . .
H7 H 0.218(3) 0.346(2) 0.690(2) 0.019(8) Uiso 1 1 d . .
H8 H -0.187(3) 0.052(2) 0.729(2) 0.032(9) Uiso 1 1 d . .
H9 H 0.404(3) 0.186(2) 0.627(2) 0.027(9) Uiso 1 1 d . .
H10 H -0.497(3) -0.006(2) 0.561(2) 0.023(8) Uiso 1 1 d . .
H11 H -0.135(3) 0.2234(19) 0.5152(19) 0.014(7) Uiso 1 1 d . .
H12 H 0.051(3) 0.323(2) 0.745(2) 0.021(8) Uiso 1 1 d . .
H13 H 0.195(3) 0.045(2) 0.8043(19) 0.017(8) Uiso 1 1 d . .
H14 H -0.011(3) -0.023(2) 0.375(2) 0.030(9) Uiso 1 1 d . .
H15 H 0.332(3) 0.323(2) 0.646(2) 0.025(8) Uiso 1 1 d . .
H16 H -0.024(3) 0.113(2) 0.822(2) 0.029(9) Uiso 1 1 d . .
H17 H 0.369(3) 0.091(2) 0.772(2) 0.020(8) Uiso 1 1 d . .
H18 H 0.222(2) 0.2429(19) 0.8875(19) 0.014(7) Uiso 1 1 d . .
H19 H 0.127(3) 0.1598(18) 0.5105(18) 0.009(7) Uiso 1 1 d . .
H20 H 0.222(3) 0.307(2) 0.604(2) 0.029(9) Uiso 1 1 d . .
H21 H -0.272(3) 0.121(2) 0.762(2) 0.031(9) Uiso 1 1 d . .
H22 H 0.126(3) -0.1351(18) 0.6532(19) 0.012(7) Uiso 1 1 d . .
H23 H -0.369(3) -0.123(2) 0.551(2) 0.035(10) Uiso 1 1 d . .
H24 H 0.215(2) -0.2821(19) 0.6172(19) 0.012(7) Uiso 1 1 d . .
H25 H 0.199(2) 0.0861(19) 0.8863(19) 0.015(7) Uiso 1 1 d . .
H26 H -0.364(3) 0.190(2) 0.566(3) 0.036(10) Uiso 1 1 d . .
H27 H -0.284(3) 0.228(2) 0.635(2) 0.035(10) Uiso 1 1 d . .
H28 H 0.418(3) -0.156(2) 0.730(3) 0.042(11) Uiso 1 1 d . .
H29 H -0.082(3) 0.409(2) 0.679(2) 0.021(8) Uiso 1 1 d . .
H30 H 0.377(3) 0.257(2) 0.777(2) 0.031(9) Uiso 1 1 d . .
H31 H -0.461(3) 0.089(2) 0.548(2) 0.023(8) Uiso 1 1 d . .
H32 H 0.258(3) -0.052(3) 0.717(3) 0.042(11) Uiso 1 1 d . .
H33 H -0.158(3) 0.146(2) 0.713(2) 0.036(10) Uiso 1 1 d . .
H35 H -0.441(3) 0.056(2) 0.696(2) 0.030(9) Uiso 1 1 d . .
H36 H 0.290(3) -0.283(2) 0.537(2) 0.028(9) Uiso 1 1 d . .
H37 H 0.286(3) -0.201(2) 0.736(2) 0.036(10) Uiso 1 1 d . .
H38 H -0.406(3) 0.198(2) 0.662(2) 0.024(8) Uiso 1 1 d . .
H39 H 0.120(3) 0.095(2) 0.388(2) 0.024(8) Uiso 1 1 d . .
H41 H 0.290(4) 0.165(3) 0.576(3) 0.047(12) Uiso 1 1 d . .
H42 H 0.409(3) -0.280(2) 0.652(2) 0.033(9) Uiso 1 1 d . .
H43 H 0.173(3) -0.009(2) 0.544(2) 0.038(10) Uiso 1 1 d . .
H44 H -0.031(3) 0.213(2) 0.823(2) 0.028(9) Uiso 1 1 d . .
H1A H -0.148(3) -0.037(2) 0.4584(19) 0.018(8) Uiso 1 1 d . .
H2A H -0.234(3) -0.098(2) 0.570(2) 0.020(8) Uiso 1 1 d . .
H3A H -0.428(3) -0.005(3) 0.425(3) 0.044(11) Uiso 1 1 d . .
H4A H 0.376(3) 0.134(2) 0.861(2) 0.027(9) Uiso 1 1 d . .
H7A H 0.265(3) -0.140(2) 0.515(2) 0.031(9) Uiso 1 1 d . .
H9A H 0.432(4) -0.201(3) 0.595(3) 0.056(13) Uiso 1 1 d . .
H10A H -0.308(3) 0.046(3) 0.407(2) 0.039(11) Uiso 1 1 d . .
H1B H 0.141(4) -0.180(3) 0.524(3) 0.047(12) Uiso 1 1 d . .

loop_
_atom_site_aniso_label
_atom_site_aniso_U_11
_atom_site_aniso_U_22
_atom_site_aniso_U_33
_atom_site_aniso_U_23
_atom_site_aniso_U_13
_atom_site_aniso_U_12
P1 0.0128(3) 0.0179(3) 0.0098(3) 0.0011(2) -0.0005(2) 0.0015(2)
O1 0.0186(8) 0.0273(10) 0.0167(9) 0.0070(8) 0.0026(7) 0.0026(7)
O2 0.0180(8) 0.0188(9) 0.0175(9) -0.0026(7) -0.0052(7) 0.0032(7)
N1 0.0215(10) 0.0217(11) 0.0120(10) 0.0030(9) 0.0007(8) 0.0044(9)
C1 0.0144(11) 0.0163(11) 0.0120(11) -0.0007(10) -0.0010(9) -0.0015(9)
C2 0.0109(10) 0.0205(12) 0.0095(11) 0.0006(9) 0.0005(9) -0.0010(9)
C3 0.0134(10) 0.0202(12) 0.0095(11) 0.0006(9) 0.0011(9) 0.0013(9)
C4 0.0149(11) 0.0210(12) 0.0077(10) -0.0003(9) -0.0007(9) 0.0019(9)
C5 0.0177(11) 0.0173(12) 0.0106(11) 0.0011(10) -0.0038(9) 0.0029(9)
C6 0.0161(11) 0.0175(12) 0.0127(11) 0.0001(10) -0.0037(10) 0.0014(9)
C7 0.0184(11) 0.0179(12) 0.0192(13) -0.0004(10) -0.0031(10) -0.0004(9)
C8 0.0156(12) 0.0249(14) 0.0290(15) 0.0010(12) -0.0028(11) -0.0027(11)
C9 0.0156(11) 0.0271(14) 0.0247(14) 0.0014(12) 0.0032(11) -0.0012(10)
C10 0.0137(11) 0.0231(13) 0.0162(12) -0.0013(10) 0.0010(10) 0.0004(9)
C11 0.0174(12) 0.0455(18) 0.0142(13) -0.0052(12) 0.0016(10) 0.0022(12)
C12 0.0190(12) 0.0202(13) 0.0289(16) -0.0043(11) 0.0034(12) 0.0008(10)
C13 0.0393(16) 0.0243(15) 0.0267(15) 0.0074(12) 0.0042(13) -0.0003(12)
C14 0.0317(15) 0.0194(14) 0.0257(15) 0.0040(12) -0.0008(12) -0.0001(11)
C15 0.0255(14) 0.0241(14) 0.0214(14) -0.0034(11) -0.0076(11) -0.0012(11)
C16 0.0201(12) 0.0253(14) 0.0170(13) -0.0057(11) -0.0049(10) 0.0035(11)
C17 0.0273(13) 0.0366(17) 0.0117(12) -0.0083(11) -0.0018(10) 0.0098(12)
C18 0.0219(13) 0.0306(15) 0.0147(12) 0.0037(11) 0.0055(11) 0.0078(11)
C19 0.0154(11) 0.0219(12) 0.0138(12) 0.0031(10) 0.0024(9) 0.0033(10)
C20 0.0142(11) 0.0250(13) 0.0128(12) 0.0013(10) -0.0026(9) 0.0016(10)
C21 0.0163(11) 0.0236(13) 0.0175(13) 0.0044(10) -0.0002(10) 0.0036(10)
C22 0.0166(11) 0.0212(12) 0.0174(12) -0.0006(10) 0.0034(10) 0.0015(9)
C23 0.0158(11) 0.0216(13) 0.0124(12) -0.0011(10) 0.0013(10) -0.0017(10)
C24 0.0209(12) 0.0199(12) 0.0111(12) 0.0002(10) -0.0038(10) -0.0037(10)
C25 0.0245(13) 0.0227(14) 0.0130(13) -0.0012(10) -0.0062(10) -0.0030(10)
C26 0.0182(12) 0.0272(14) 0.0202(14) 0.0016(11) -0.0057(10) -0.0029(11)
C27 0.0127(11) 0.0238(13) 0.0162(13) 0.0013(10) -0.0011(9) -0.0021(9)
C28 0.0184(12) 0.0270(14) 0.0222(15) 0.0057(12) 0.0008(11) -0.0033(10)
C29 0.0153(12) 0.0315(15) 0.0239(14) 0.0013(12) 0.0039(11) 0.0041(10)
C30 0.0275(14) 0.0332(16) 0.0212(14) 0.0019(12) -0.0101(12) 0.0052(12)
C31 0.0348(15) 0.0198(14) 0.0170(14) 0.0028(11) -0.0073(11) 0.0000(11)
C32 0.0269(14) 0.0337(16) 0.0119(13) 0.0021(11) 0.0024(11) -0.0067(12)
C33 0.0175(11) 0.0176(12) 0.0139(12) 0.0021(10) 0.0002(10) 0.0022(10)
C34 0.0203(13) 0.0252(14) 0.0215(14) 0.0011(11) -0.0042(11) 0.0004(10)
C35 0.0254(14) 0.0295(15) 0.0274(16) 0.0018(13) -0.0081(12) 0.0054(12)
C36 0.0208(12) 0.0289(15) 0.0318(17) 0.0049(13) 0.0056(12) 0.0054(11)
C37 0.0334(15) 0.0240(15) 0.0247(15) -0.0032(12) -0.0014(12) 0.0084(12)
C38 0.0365(16) 0.0279(15) 0.0185(15) -0.0045(12) -0.0044(12) 0.0104(13)

loop_
_atom_type_symbol
_atom_type_description
_atom_type_scat_dispersion_real
_atom_type_scat_dispersion_imag
_atom_type_scat_source
C C 0.0181 0.0091 'International Tables Vol C Tables 4.2.6.8 and 6.1.1.4'
H H 0.0000 0.0000 'International Tables Vol C Tables 4.2.6.8 and 6.1.1.4'
N N 0.0311 0.0180 'International Tables Vol C Tables 4.2.6.8 and 6.1.1.4'
O O 0.0492 0.0322 'International Tables Vol C Tables 4.2.6.8 and 6.1.1.4'
P P 0.2955 0.4335 'International Tables Vol C Tables 4.2.6.8 and 6.1.1.4'

loop_
_geom_angle_atom_site_label_1
_geom_angle_atom_site_label_2
_geom_angle_atom_site_label_3
_geom_angle
O1 P1 O2 114.50(11)
O1 P1 N1 111.62(12)
O2 P1 N1 103.88(11)
O1 P1 C4 118.26(11)
O2 P1 C4 100.38(11)
N1 P1 C4 106.70(11)
C1 O2 P1 132.35(15)
C33 N1 P1 122.06(17)
C33 N1 H43 114(2)
P1 N1 H43 115(2)
O2 C1 C2 109.99(19)
O2 C1 C24 109.2(2)
C2 C1 C24 115.4(2)
O2 C1 C27 104.24(19)
C2 C1 C27 114.7(2)
C24 C1 C27 102.54(19)
C23 C2 C3 117.4(2)
C23 C2 C1 118.0(2)
C3 C2 C1 124.6(2)
C20 C3 C2 118.8(2)
C20 C3 C4 115.1(2)
C2 C3 C4 125.6(2)
C3 C4 C19 101.6(2)
C3 C4 C5 117.22(19)
C19 C4 C5 111.5(2)
C3 C4 P1 110.20(16)
C19 C4 P1 107.44(16)
C5 C4 P1 108.43(17)
C6 C5 C16 117.3(2)
C6 C5 C4 130.9(2)
C16 C5 C4 111.6(2)
C5 C6 C10 133.5(2)
C5 C6 C7 121.8(2)
C10 C6 C7 104.2(2)
C15 C7 C8 110.2(2)
C15 C7 C14 117.2(2)
C8 C7 C14 99.0(2)
C15 C7 C6 121.3(2)
C8 C7 C6 104.0(2)
C14 C7 C6 102.1(2)
C9 C8 C7 95.2(2)
C9 C8 H10 112(2)
C7 C8 H10 109(2)
C9 C8 H31 113(2)
C7 C8 H31 113(2)
H10 C8 H31 113(3)
C8 C9 C13 101.6(2)
C8 C9 C10 101.2(2)
C13 C9 C10 110.7(2)
C8 C9 H35 119(2)
C13 C9 H35 112(2)
C10 C9 H35 111(2)
C11 C10 C12 107.1(2)
C11 C10 C6 119.4(2)
C12 C10 C6 112.4(2)
C11 C10 C9 109.9(2)
C12 C10 C9 107.4(2)
C6 C10 C9 100.0(2)
C10 C11 H8 111(2)
C10 C11 H21 110(2)
H8 C11 H21 108(3)
C10 C11 H33 112(2)
H8 C11 H33 106(3)
H21 C11 H33 110(3)
C10 C12 H26 108(2)
C10 C12 H27 108(2)
H26 C12 H27 112(3)
C10 C12 H38 109.2(19)
H26 C12 H38 112(3)
H27 C12 H38 107(3)
C9 C13 C14 103.5(2)
C9 C13 H13A 111.1
C14 C13 H13A 111.1
C9 C13 H13B 111.1
C14 C13 H13B 111.1
H13A C13 H13B 109.0
C7 C14 C13 102.6(2)
C7 C14 H23 108(2)
C13 C14 H23 112(2)
C7 C14 H2A 109.7(19)
C13 C14 H2A 113(2)
H23 C14 H2A 112(3)
C7 C15 H4 113.7(19)
C7 C15 H3A 108(2)
H4 C15 H3A 108(3)
C7 C15 H10A 111(2)
H4 C15 H10A 105(3)
H3A C15 H10A 111(3)
C17 C16 C5 125.0(3)
C17 C16 H1A 118(2)
C5 C16 H1A 117(2)
C16 C17 C18 120.2(3)
C16 C17 H14 115(2)
C18 C17 H14 124(2)
C19 C18 C17 118.8(2)
C19 C18 H39 121(2)
C17 C18 H39 120(2)
C18 C19 C4 124.0(2)
C18 C19 H19 120.2(18)
C4 C19 H19 115.8(18)
C21 C20 C3 121.8(2)
C21 C20 H11 122.8(18)
C3 C20 H11 115.4(18)
C20 C21 C22 119.7(2)
C20 C21 H3 120(2)
C22 C21 H3 120(2)
C21 C22 C23 118.8(2)
C21 C22 H29 120(2)
C23 C22 H29 121(2)
C22 C23 C2 122.6(2)
C22 C23 H12 118.8(19)
C2 C23 H12 118.4(19)
C32 C24 C25 117.5(2)
C32 C24 C31 112.7(2)
C25 C24 C31 98.8(2)
C32 C24 C1 115.9(2)
C25 C24 C1 102.6(2)
C31 C24 C1 107.4(2)
C26 C25 C24 95.4(2)
C26 C25 H5 114.4(19)
C24 C25 H5 114.6(19)
C26 C25 H18 113.6(17)
C24 C25 H18 110.4(17)
H5 C25 H18 108(3)
C25 C26 C30 100.5(2)
C25 C26 C27 102.2(2)
C30 C26 C27 111.9(2)
C25 C26 H30 117(2)
C30 C26 H30 115(2)
C27 C26 H30 110(2)
C29 C27 C28 105.7(2)
C29 C27 C26 112.9(2)
C28 C27 C26 109.4(2)
C29 C27 C1 112.7(2)
C28 C27 C1 114.7(2)
C26 C27 C1 101.6(2)
C27 C28 H7 115.2(19)
C27 C28 H15 109(2)
H7 C28 H15 109(3)
C27 C28 H20 114(2)
H7 C28 H20 108(3)
H15 C28 H20 101(3)
C27 C29 H1 111(2)
C27 C29 H9 112(2)
H1 C29 H9 105(3)
C27 C29 H41 109(2)
H1 C29 H41 112(3)
H9 C29 H41 107(3)
C26 C30 C31 103.0(2)
C26 C30 H17 114.3(19)
C31 C30 H17 109.6(18)
C26 C30 H4A 110(2)
C31 C30 H4A 110(2)
H17 C30 H4A 110(3)
C24 C31 C30 104.3(2)
C24 C31 H13 115.4(19)
C30 C31 H13 112.3(19)
C24 C31 H25 109.1(18)
C30 C31 H25 112.3(17)
H13 C31 H25 104(3)
C24 C32 H6 108.1(18)
C24 C32 H16 111(2)
H6 C32 H16 112(3)
C24 C32 H44 109(2)
H6 C32 H44 109(3)
H16 C32 H44 108(3)
N1 C33 C38 108.8(2)
N1 C33 C34 112.3(2)
C38 C33 C34 110.7(2)
N1 C33 H22 106.8(18)
C38 C33 H22 110.4(18)
C34 C33 H22 107.8(18)
C33 C34 C35 111.3(2)
C33 C34 H2 108(2)
C35 C34 H2 107.5(19)
C33 C34 H32 108(2)
C35 C34 H32 111(2)
H2 C34 H32 112(3)
C36 C35 C34 111.0(2)
C36 C35 H28 105(2)
C34 C35 H28 112(2)
C36 C35 H37 108(2)
C34 C35 H37 109(2)
H28 C35 H37 112(3)
C37 C36 C35 110.4(2)
C37 C36 H42 108(2)
C35 C36 H42 111(2)
C37 C36 H9A 107(3)
C35 C36 H9A 113(3)
H42 C36 H9A 107(3)
C36 C37 C38 111.6(3)
C36 C37 H24 109.0(16)
C38 C37 H24 107.2(16)
C36 C37 H36 113(2)
C38 C37 H36 108(2)
H24 C37 H36 107(3)
C33 C38 C37 112.5(2)
C33 C38 H7A 107(2)
C37 C38 H7A 108(2)
C33 C38 H1B 104(3)
C37 C38 H1B 116(3)
H7A C38 H1B 110(3)

loop_
_geom_bond_atom_site_label_1
_geom_bond_atom_site_label_2
_geom_bond_distance
P1 O1 1.4673(19)
P1 O2 1.5773(18)
P1 N1 1.643(2)
P1 C4 1.846(2)
O2 C1 1.449(3)
N1 C33 1.480(3)
N1 H43 0.93(4)
C1 C2 1.534(3)
C1 C24 1.585(3)
C1 C27 1.615(3)
C2 C23 1.402(4)
C2 C3 1.414(3)
C3 C20 1.405(3)
C3 C4 1.543(3)
C4 C19 1.544(3)
C4 C5 1.561(3)
C5 C6 1.363(4)
C5 C16 1.473(4)
C6 C10 1.555(4)
C6 C7 1.574(3)
C7 C15 1.534(4)
C7 C8 1.544(4)
C7 C14 1.549(4)
C8 C9 1.515(4)
C8 H10 0.97(3)
C8 H31 0.95(4)
C9 C13 1.544(4)
C9 C10 1.555(3)
C9 H35 1.01(4)
C10 C11 1.533(4)
C10 C12 1.553(4)
C11 H8 0.96(4)
C11 H21 1.00(4)
C11 H33 0.99(4)
C12 H26 1.01(4)
C12 H27 0.93(4)
C12 H38 1.03(4)
C13 C14 1.556(4)
C13 H13A 0.9900
C13 H13B 0.9900
C14 H23 1.04(4)
C14 H2A 0.99(3)
C15 H4 0.97(3)
C15 H3A 1.01(4)
C15 H10A 1.02(4)
C16 C17 1.342(4)
C16 H1A 0.88(3)
C17 C18 1.450(4)
C17 H14 0.92(4)
C18 C19 1.335(4)
C18 H39 0.94(4)
C19 H19 0.95(3)
C20 C21 1.381(4)
C20 H11 0.98(3)
C21 C22 1.387(4)
C21 H3 0.98(4)
C22 C23 1.391(4)
C22 H29 0.95(3)
C23 H12 0.98(4)
C24 C32 1.513(4)
C24 C25 1.544(4)
C24 C31 1.549(4)
C25 C26 1.536(4)
C25 H5 1.03(3)
C25 H18 1.01(3)
C26 C30 1.536(4)
C26 C27 1.555(4)
C26 H30 1.01(4)
C27 C29 1.531(4)
C27 C28 1.533(4)
C28 H7 0.97(3)
C28 H15 0.98(4)
C28 H20 0.96(4)
C29 H1 0.98(4)
C29 H9 0.97(4)
C29 H41 1.06(5)
C30 C31 1.550(4)
C30 H17 1.01(3)
C30 H4A 1.00(4)
C31 H13 0.95(3)
C31 H25 0.99(3)
C32 H6 1.01(3)
C32 H16 0.99(4)
C32 H44 1.00(4)
C33 C38 1.525(4)
C33 C34 1.529(3)
C33 H22 0.96(3)
C34 C35 1.536(4)
C34 H2 0.94(3)
C34 H32 1.05(4)
C35 C36 1.522(4)
C35 H28 1.05(4)
C35 H37 1.04(4)
C36 C37 1.519(4)
C36 H42 0.99(4)
C36 H9A 1.00(5)
C37 C38 1.533(4)
C37 H24 1.05(3)
C37 H36 0.94(4)
C38 H7A 1.00(4)
C38 H1B 0.97(5)

loop_
_geom_torsion_atom_site_label_1
_geom_torsion_atom_site_label_2
_geom_torsion_atom_site_label_3
_geom_torsion_atom_site_label_4
_geom_torsion
O1 P1 O2 C1 -80.4(2)
N1 P1 O2 C1 157.7(2)
C4 P1 O2 C1 47.4(2)
O1 P1 N1 C33 -39.1(2)
O2 P1 N1 C33 84.8(2)
C4 P1 N1 C33 -169.7(2)
P1 O2 C1 C2 -25.7(3)
P1 O2 C1 C24 101.8(2)
P1 O2 C1 C27 -149.17(18)
O2 C1 C2 C23 175.8(2)
C24 C1 C2 C23 51.8(3)
C27 C1 C2 C23 -67.1(3)
O2 C1 C2 C3 -7.6(3)
C24 C1 C2 C3 -131.6(2)
C27 C1 C2 C3 109.5(3)
C23 C2 C3 C20 10.5(3)
C1 C2 C3 C20 -166.1(2)
C23 C2 C3 C4 -178.1(2)
C1 C2 C3 C4 5.3(4)
C20 C3 C4 C19 78.7(2)
C2 C3 C4 C19 -92.9(3)
C20 C3 C4 C5 -43.0(3)
C2 C3 C4 C5 145.4(2)
C20 C3 C4 P1 -167.59(18)
C2 C3 C4 P1 20.8(3)
O1 P1 C4 C3 86.77(19)
O2 P1 C4 C3 -38.48(18)
N1 P1 C4 C3 -146.51(16)
O1 P1 C4 C19 -163.38(16)
O2 P1 C4 C19 71.37(18)
N1 P1 C4 C19 -36.7(2)
O1 P1 C4 C5 -42.7(2)
O2 P1 C4 C5 -167.99(16)
N1 P1 C4 C5 83.97(18)
C3 C4 C5 C6 -37.1(4)
C19 C4 C5 C6 -153.6(3)
P1 C4 C5 C6 88.4(3)
C3 C4 C5 C16 148.7(2)
C19 C4 C5 C16 32.3(3)
P1 C4 C5 C16 -85.8(2)
C16 C5 C6 C10 171.4(3)
C4 C5 C6 C10 -2.5(5)
C16 C5 C6 C7 1.8(4)
C4 C5 C6 C7 -172.1(2)
C5 C6 C7 C15 -45.5(4)
C10 C6 C7 C15 142.3(2)
C5 C6 C7 C8 -170.2(2)
C10 C6 C7 C8 17.6(3)
C5 C6 C7 C14 87.3(3)
C10 C6 C7 C14 -85.0(2)
C15 C7 C8 C9 -177.7(2)
C14 C7 C8 C9 58.8(2)
C6 C7 C8 C9 -46.2(2)
C7 C8 C9 C13 -55.3(2)
C7 C8 C9 C10 58.7(2)
C5 C6 C10 C11 -33.4(4)
C7 C6 C10 C11 137.5(2)
C5 C6 C10 C12 93.3(3)
C7 C6 C10 C12 -95.8(2)
C5 C6 C10 C9 -153.1(3)
C7 C6 C10 C9 17.8(2)
C8 C9 C10 C11 -175.0(2)
C13 C9 C10 C11 -67.9(3)
C8 C9 C10 C12 68.9(3)
C13 C9 C10 C12 175.9(2)
C8 C9 C10 C6 -48.6(2)
C13 C9 C10 C6 58.4(3)
C8 C9 C13 C14 30.9(3)
C10 C9 C13 C14 -75.9(3)
C15 C7 C14 C13 -158.4(2)
C8 C7 C14 C13 -40.0(3)
C6 C7 C14 C13 66.5(3)
C9 C13 C14 C7 6.1(3)
C6 C5 C16 C17 157.9(3)
C4 C5 C16 C17 -27.0(4)
C5 C16 C17 C18 3.7(4)
C16 C17 C18 C19 13.1(4)
C17 C18 C19 C4 -3.4(4)
C3 C4 C19 C18 -145.5(2)
C5 C4 C19 C18 -19.8(3)
P1 C4 C19 C18 98.8(3)
C2 C3 C20 C21 -5.6(4)
C4 C3 C20 C21 -177.8(2)
C3 C20 C21 C22 -2.5(4)
C20 C21 C22 C23 5.2(4)
C21 C22 C23 C2 0.1(4)
C3 C2 C23 C22 -8.0(4)
C1 C2 C23 C22 168.8(2)
O2 C1 C24 C32 -90.9(3)
C2 C1 C24 C32 33.6(3)
C27 C1 C24 C32 159.0(2)
O2 C1 C24 C25 139.7(2)
C2 C1 C24 C25 -95.9(2)
C27 C1 C24 C25 29.6(2)
O2 C1 C24 C31 36.1(3)
C2 C1 C24 C31 160.6(2)
C27 C1 C24 C31 -74.0(2)
C32 C24 C25 C26 178.3(2)
C31 C24 C25 C26 56.9(2)
C1 C24 C25 C26 -53.3(2)
C24 C25 C26 C30 -57.4(2)
C24 C25 C26 C27 58.0(2)
C25 C26 C27 C29 -160.7(2)
C30 C26 C27 C29 -54.1(3)
C25 C26 C27 C28 81.9(2)
C30 C26 C27 C28 -171.4(2)
C25 C26 C27 C1 -39.7(2)
C30 C26 C27 C1 67.0(3)
O2 C1 C27 C29 13.2(3)
C2 C1 C27 C29 -107.1(2)
C24 C1 C27 C29 127.0(2)
O2 C1 C27 C28 134.2(2)
C2 C1 C27 C28 13.9(3)
C24 C1 C27 C28 -112.0(2)
O2 C1 C27 C26 -107.9(2)
C2 C1 C27 C26 131.7(2)
C24 C1 C27 C26 5.8(2)
C25 C26 C30 C31 35.1(3)
C27 C26 C30 C31 -72.6(3)
C32 C24 C31 C30 -160.9(2)
C25 C24 C31 C30 -36.0(3)
C1 C24 C31 C30 70.2(3)
C26 C30 C31 C24 0.8(3)
P1 N1 C33 C38 161.9(2)
P1 N1 C33 C34 -75.2(3)
N1 C33 C34 C35 -176.3(2)
C38 C33 C34 C35 -54.5(3)
C33 C34 C35 C36 57.3(3)
C34 C35 C36 C37 -57.3(3)
C35 C36 C37 C38 55.6(3)
N1 C33 C38 C37 177.0(2)
C34 C33 C38 C37 53.2(3)
C36 C37 C38 C33 -54.2(4)
